data_2208146
loop_
_publ_author_name
'Batsanov, Andrei S.'
'Giles, Richard F.'
'Probert, Michael R.'
'Smith, Gillian E.'
'Whiting, Andrew'

_publ_section_title
;
 3-(4,4,5,5-Tetramethyl-1,3,2-dioxaborolan-2-yl)aniline
;
_journal_coeditor_code RZ2002
_journal_issue 2
_journal_name_full 'Acta Crystallographica Section E'
_journal_page_first o466
_journal_page_last o468
_journal_paper_doi 10.1107/S1600536805043151
_journal_volume 62
_journal_year 2006
_chemical_formula_iupac 'C12 H18 B N O2'
_chemical_formula_moiety 'C12 H18 B N O2'
_chemical_formula_sum 'C12 H18 B N O2'
_chemical_formula_weight 219.08
_chemical_melting_point 363
_chemical_name_systematic
;
3-(4,4,5,5-Tetramethyl-1,3,2-dioxaborolan-2-yl)aniline
;
_space_group_IT_number 14
_symmetry_cell_setting monoclinic
_symmetry_space_group_name_Hall '-P 2ybc'
_symmetry_space_group_name_H-M 'P 1 21/c 1'
_atom_sites_solution_hydrogens geom
_atom_sites_solution_primary direct
_atom_sites_solution_secondary difmap
_audit_creation_method SHELXL-97
_cell_angle_alpha 90.00
_cell_angle_beta 109.100(10)
_cell_angle_gamma 90.00
_cell_formula_units_Z 4
_cell_length_a 9.8230(10)
_cell_length_b 10.6580(10)
_cell_length_c 12.5470(10)
_cell_measurement_reflns_used 2346
_cell_measurement_temperature 120(2)
_cell_measurement_theta_max 26.997
_cell_measurement_theta_min 2.569
_cell_volume 1241.3(2)
_computing_cell_refinement 'SAINT (Bruker, 2001)'
_computing_data_collection 'SMART (Bruker, 2001)'
_computing_data_reduction SAINT
_computing_molecular_graphics SHELXTL
_computing_publication_material SHELXTL
_computing_structure_refinement SHELXTL
_computing_structure_solution 'SHELXTL (Bruker, 2001)'
_diffrn_ambient_temperature 120(2)
_diffrn_detector_area_resol_mean 8
_diffrn_measured_fraction_theta_full 0.999
_diffrn_measured_fraction_theta_max 0.999
_diffrn_measurement_device_type 'Bruker SMART 6K CCD area-detector'
_diffrn_measurement_method \w
_diffrn_radiation_monochromator graphite
_diffrn_radiation_source 'fine-focus sealed tube'
_diffrn_radiation_type MoK\a
_diffrn_radiation_wavelength 0.71073
_diffrn_reflns_av_R_equivalents 0.0292
_diffrn_reflns_av_sigmaI/netI 0.0376
_diffrn_reflns_limit_h_max 12
_diffrn_reflns_limit_h_min -12
_diffrn_reflns_limit_k_max 11
_diffrn_reflns_limit_k_min -13
_diffrn_reflns_limit_l_max 13
_diffrn_reflns_limit_l_min -16
_diffrn_reflns_number 7402
_diffrn_reflns_theta_full 27.00
_diffrn_reflns_theta_max 27.00
_diffrn_reflns_theta_min 2.19
_diffrn_standards_number 0
_exptl_absorpt_coefficient_mu 0.077
_exptl_absorpt_correction_type none
_exptl_crystal_colour orange
_exptl_crystal_density_diffrn 1.172
_exptl_crystal_density_method 'not measured'
_exptl_crystal_description block
_exptl_crystal_F_000 472
_exptl_crystal_size_max 0.3
_exptl_crystal_size_mid 0.3
_exptl_crystal_size_min 0.2
_refine_diff_density_max 0.248
_refine_diff_density_min -0.197
_refine_ls_extinction_method none
_refine_ls_goodness_of_fit_ref 1.041
_refine_ls_hydrogen_treatment mixed
_refine_ls_matrix_type full
_refine_ls_number_parameters 161
_refine_ls_number_reflns 2697
_refine_ls_number_restraints 0
_refine_ls_restrained_S_all 1.041
_refine_ls_R_factor_all 0.0628
_refine_ls_R_factor_gt 0.0427
_refine_ls_shift/su_max 0.000
_refine_ls_shift/su_mean 0.000
_refine_ls_structure_factor_coef Fsqd
_refine_ls_weighting_details 'calc w=1/[\s^2^(Fo^2^)+(0.0669P)^2^] where P=(Fo^2^+2Fc^2^)/3'
_refine_ls_weighting_scheme calc
_refine_ls_wR_factor_gt 0.1122
_refine_ls_wR_factor_ref 0.1220
_reflns_number_gt 1905
_reflns_number_total 2697
_reflns_threshold_expression I>2\s(I)
_cod_data_source_file rz2002.cif
_cod_data_source_block I
_cod_original_sg_symbol_H-M 'P 21/c'
_cod_database_code 2208146

loop_
_symmetry_equiv_pos_as_xyz
'x, y, z'
'-x, y+1/2, -z+1/2'
'-x, -y, -z'
'x, -y-1/2, z-1/2'

loop_
_atom_site_label
_atom_site_fract_x
_atom_site_fract_y
_atom_site_fract_z
_atom_site_U_iso_or_equiv
_atom_site_adp_type
_atom_site_calc_flag
_atom_site_refinement_flags
_atom_site_occupancy
_atom_site_type_symbol
O1 0.15436(10) 0.04664(8) 0.16868(7) 0.0263(3) Uani d . 1 O
O2 0.22355(11) 0.03227(9) 0.36090(8) 0.0316(3) Uani d . 1 O
N 0.36360(17) 0.49698(14) 0.11742(11) 0.0404(4) Uani d . 1 N
H1N 0.315(2) 0.4675(17) 0.0457(17) 0.059(6) Uiso d . 1 H
H2N 0.420(2) 0.5598(18) 0.1268(14) 0.053(6) Uiso d . 1 H
C1 0.38192(15) 0.41584(13) 0.20664(11) 0.0273(3) Uani d . 1 C
C2 0.31038(15) 0.30068(13) 0.19234(11) 0.0251(3) Uani d . 1 C
H2 0.2532 0.2755 0.1186 0.030 Uiso d R 1 H
C3 0.32043(15) 0.22174(13) 0.28355(11) 0.0245(3) Uani d . 1 C
C4 0.40955(15) 0.25901(13) 0.39138(11) 0.0275(3) Uani d . 1 C
H4 0.4179 0.2071 0.4548 0.033 Uiso d R 1 H
C5 0.48483(16) 0.37062(13) 0.40580(12) 0.0297(3) Uani d . 1 C
H5 0.5474 0.3934 0.4785 0.036 Uiso d R 1 H
C6 0.47049(16) 0.44930(13) 0.31530(12) 0.0287(3) Uani d . 1 C
H6 0.5207 0.5270 0.3268 0.034 Uiso d R 1 H
C7 0.06845(15) -0.05605(13) 0.19253(11) 0.0256(3) Uani d . 1 C
C8 0.15477(16) -0.08840(13) 0.31807(12) 0.0294(3) Uani d . 1 C
C9 0.06005(18) -0.16155(14) 0.11008(13) 0.0367(4) Uani d . 1 C
H91 0.0021 -0.1346 0.0341 0.047(3) Uiso d R 1 H
H92 0.0152 -0.2350 0.1317 0.047(3) Uiso d R 1 H
H93 0.1573 -0.1833 0.1109 0.047(3) Uiso d R 1 H
C10 -0.08028(16) -0.00340(14) 0.17633(13) 0.0350(4) Uani d . 1 C
H101 -0.1204 0.0320 0.1002 0.049(3) Uiso d R 1 H
H102 -0.0735 0.0627 0.2322 0.049(3) Uiso d R 1 H
H103 -0.1436 -0.0705 0.1861 0.049(3) Uiso d R 1 H
C11 0.06293(18) -0.12685(15) 0.38863(12) 0.0396(4) Uani d . 1 C
H111 0.1246 -0.1416 0.4666 0.054(3) Uiso d R 1 H
H112 0.0103 -0.2039 0.3579 0.054(3) Uiso d R 1 H
H113 -0.0058 -0.0596 0.3871 0.054(3) Uiso d R 1 H
C12 0.27576(17) -0.18112(15) 0.33107(14) 0.0414(4) Uani d . 1 C
H121 0.3375 -0.1841 0.4103 0.051(3) Uiso d R 1 H
H122 0.3332 -0.1550 0.2840 0.051(3) Uiso d R 1 H
H123 0.2353 -0.2647 0.3074 0.051(3) Uiso d R 1 H
B 0.23205(17) 0.09875(15) 0.26972(13) 0.0249(3) Uani d . 1 B

loop_
_atom_site_aniso_label
_atom_site_aniso_U_11
_atom_site_aniso_U_22
_atom_site_aniso_U_33
_atom_site_aniso_U_12
_atom_site_aniso_U_13
_atom_site_aniso_U_23
O1 0.0288(6) 0.0239(5) 0.0248(5) -0.0048(4) 0.0070(4) 0.0017(4)
O2 0.0373(6) 0.0275(6) 0.0252(5) -0.0099(5) 0.0036(4) 0.0013(4)
N 0.0512(9) 0.0350(8) 0.0296(7) -0.0166(7) 0.0057(6) 0.0049(6)
C1 0.0271(8) 0.0276(8) 0.0280(7) -0.0006(6) 0.0101(6) 0.0010(6)
C2 0.0231(7) 0.0265(8) 0.0245(7) -0.0001(6) 0.0062(6) -0.0015(5)
C3 0.0232(7) 0.0225(7) 0.0277(7) 0.0007(6) 0.0081(6) -0.0012(5)
C4 0.0294(8) 0.0240(8) 0.0264(7) 0.0015(6) 0.0055(6) 0.0025(6)
C5 0.0296(8) 0.0288(8) 0.0266(7) -0.0013(6) 0.0035(6) -0.0034(6)
C6 0.0290(8) 0.0241(8) 0.0320(8) -0.0057(6) 0.0087(6) -0.0021(6)
C7 0.0285(8) 0.0219(7) 0.0247(7) -0.0038(6) 0.0067(6) 0.0027(5)
C8 0.0301(8) 0.0247(8) 0.0280(7) -0.0066(6) 0.0022(6) 0.0025(6)
C9 0.0457(10) 0.0310(9) 0.0311(8) -0.0061(7) 0.0092(7) -0.0033(6)
C10 0.0284(8) 0.0330(9) 0.0400(9) -0.0021(7) 0.0064(7) 0.0070(7)
C11 0.0448(10) 0.0404(10) 0.0300(8) -0.0143(8) 0.0073(7) 0.0049(7)
C12 0.0324(9) 0.0281(9) 0.0522(10) -0.0025(7) -0.0018(7) 0.0095(7)
B 0.0244(8) 0.0221(8) 0.0268(8) 0.0022(7) 0.0066(7) 0.0024(6)

loop_
_atom_type_symbol
_atom_type_description
_atom_type_scat_dispersion_real
_atom_type_scat_dispersion_imag
_atom_type_scat_source
C C 0.0033 0.0016 'International Tables Vol C Tables 4.2.6.8 and 6.1.1.4'
H H 0.0000 0.0000 'International Tables Vol C Tables 4.2.6.8 and 6.1.1.4'
B B 0.0013 0.0007 'International Tables Vol C Tables 4.2.6.8 and 6.1.1.4'
N N 0.0061 0.0033 'International Tables Vol C Tables 4.2.6.8 and 6.1.1.4'
O O 0.0106 0.0060 'International Tables Vol C Tables 4.2.6.8 and 6.1.1.4'

loop_
_geom_angle_atom_site_label_1
_geom_angle_atom_site_label_2
_geom_angle_atom_site_label_3
_geom_angle
_geom_angle_publ_flag
B O1 C7 107.29(10) ?
B O2 C8 107.05(11) ?
C1 N H1N 117.7(12) ?
C1 N H2N 118.3(12) ?
H1N N H2N 120.4(17) ?
N C1 C2 121.36(13) ?
N C1 C6 120.29(14) ?
C2 C1 C6 118.32(13) yes
C1 C2 C3 121.75(13) ?
C1 C2 H2 119.0 ?
C3 C2 H2 119.2 ?
C2 C3 C4 118.19(13) yes
C2 C3 B 122.04(12) ?
C4 C3 B 119.72(12) ?
C5 C4 C3 120.48(13) ?
C5 C4 H4 119.7 ?
C3 C4 H4 119.8 ?
C4 C5 C6 120.60(13) ?
C4 C5 H5 119.8 ?
C6 C5 H5 119.6 ?
C5 C6 C1 120.58(13) ?
C5 C6 H6 119.7 ?
C1 C6 H6 119.7 ?
O1 C7 C9 108.69(11) ?
O1 C7 C10 106.81(11) ?
C9 C7 C10 110.44(13) ?
O1 C7 C8 102.17(10) ?
C9 C7 C8 114.55(12) ?
C10 C7 C8 113.46(12) ?
O2 C8 C12 106.33(11) ?
O2 C8 C11 108.28(12) ?
C12 C8 C11 110.97(12) ?
O2 C8 C7 102.01(10) ?
C12 C8 C7 113.62(12) ?
C11 C8 C7 114.74(12) ?
C7 C9 H91 109.4 ?
C7 C9 H92 109.5 ?
H91 C9 H92 109.5 ?
C7 C9 H93 109.5 ?
H91 C9 H93 109.5 ?
H92 C9 H93 109.5 ?
C7 C10 H101 109.6 ?
C7 C10 H102 109.5 ?
H101 C10 H102 109.4 ?
C7 C10 H103 109.6 ?
H101 C10 H103 109.4 ?
H102 C10 H103 109.4 ?
C8 C11 H111 109.6 ?
C8 C11 H112 109.6 ?
H111 C11 H112 109.5 ?
C8 C11 H113 109.3 ?
H111 C11 H113 109.5 ?
H112 C11 H113 109.5 ?
C8 C12 H121 109.5 ?
C8 C12 H122 109.6 ?
H121 C12 H122 109.4 ?
C8 C12 H123 109.5 ?
H121 C12 H123 109.4 ?
H122 C12 H123 109.4 ?
O1 B O2 113.35(13) yes
O1 B C3 124.76(13) yes
O2 B C3 121.89(13) yes

loop_
_geom_bond_atom_site_label_1
_geom_bond_atom_site_label_2
_geom_bond_distance
_geom_bond_publ_flag
O1 B 1.3657(18) yes
O1 C7 1.4714(16) yes
O2 B 1.3712(18) yes
O2 C8 1.4703(16) yes
N C1 1.3790(18) yes
N H1N 0.92(2) ?
N H2N 0.85(2) ?
C1 C2 1.3964(19) ?
C1 C6 1.4024(19) ?
C2 C3 1.3976(19) ?
C2 H2 0.9500 ?
C3 C4 1.4070(19) ?
C3 B 1.550(2) yes
C4 C5 1.3810(19) ?
C4 H4 0.9500 ?
C5 C6 1.3812(19) ?
C5 H5 0.9501 ?
C6 H6 0.9500 ?
C7 C9 1.5118(19) ?
C7 C10 1.515(2) ?
C7 C8 1.5636(18) ?
C8 C12 1.513(2) ?
C8 C11 1.513(2) ?
C9 H91 0.9800 ?
C9 H92 0.9800 ?
C9 H93 0.9800 ?
C10 H101 0.9811 ?
C10 H102 0.9811 ?
C10 H103 0.9810 ?
C11 H111 0.9800 ?
C11 H112 0.9800 ?
C11 H113 0.9800 ?
C12 H121 0.9809 ?
C12 H122 0.9809 ?
C12 H123 0.9808 ?

loop_
_geom_hbond_atom_site_label_D
_geom_hbond_atom_site_label_H
_geom_hbond_atom_site_label_A
_geom_hbond_site_symmetry_A
_geom_hbond_distance_DH
_geom_hbond_distance_HA
_geom_hbond_distance_DA
_geom_hbond_angle_DHA
N H1N O2 4_565 0.92(2) 2.20(2) 3.0743(17) 158.4(16)

loop_
_geom_torsion_atom_site_label_1
_geom_torsion_atom_site_label_2
_geom_torsion_atom_site_label_3
_geom_torsion_atom_site_label_4
_geom_torsion
_geom_torsion_publ_flag
N C1 C2 C3 -175.49(14) ?
C6 C1 C2 C3 2.7(2) ?
C1 C2 C3 C4 -2.2(2) ?
C1 C2 C3 B 175.13(13) ?
C2 C3 C4 C5 -0.1(2) ?
B C3 C4 C5 -177.57(13) ?
C3 C4 C5 C6 2.0(2) ?
C4 C5 C6 C1 -1.6(2) ?
N C1 C6 C5 177.44(15) ?
C2 C1 C6 C5 -0.8(2) ?
B O1 C7 C9 -143.96(13) ?
B O1 C7 C10 96.87(13) ?
B O1 C7 C8 -22.51(14) yes
B O2 C8 C12 95.31(13) ?
B O2 C8 C11 -145.38(13) ?
B O2 C8 C7 -23.98(14) yes
O1 C7 C8 O2 27.80(13) yes
C9 C7 C8 O2 145.12(12) ?
C10 C7 C8 O2 -86.79(13) ?
O1 C7 C8 C12 -86.21(13) ?
C9 C7 C8 C12 31.12(17) ?
C10 C7 C8 C12 159.20(12) ?
O1 C7 C8 C11 144.62(12) ?
C9 C7 C8 C11 -98.05(16) ?
C10 C7 C8 C11 30.03(18) ?
C7 O1 B O2 8.34(16) yes
C7 O1 B C3 -170.73(13) ?
C8 O2 B O1 11.01(16) yes
C8 O2 B C3 -169.88(13) ?
C2 C3 B O1 9.9(2) yes
C4 C3 B O1 -172.73(13) ?
C2 C3 B O2 -169.06(13) ?
C4 C3 B O2 8.3(2) yes

loop_
_cod_related_entry_id
_cod_related_entry_database
_cod_related_entry_code
1 ChemSpider 2016399
